data_2016003
loop_
_publ_author_name
'Ye\,silel, Okan Zafer'
'\"Olmez, Halis'
'Ar\?ic\?i, Cengiz'

_publ_section_title <i>mer</i>-Diaquabis(1<i>H</i>-imidazole-\k<i>N</i>^3^)[orotato(2--)]cobalt(II)
_journal_coeditor_code SF3031
_journal_issue 6
_journal_name_full 'Acta Crystallographica Section C'
_journal_page_first m240
_journal_page_last m242
_journal_paper_doi 10.1107/S0108270107018021
_journal_volume 63
_journal_year 2007
_chemical_formula_iupac '[Co (C5 H2 N2 O4) (C3 H4 N2)2 (H2 O)2]'
_chemical_formula_moiety 'C11 H14 Co N6 O6'
_chemical_formula_sum 'C11 H14 Co N6 O6'
_chemical_formula_weight 385.21
_chemical_name_common Diaquabis(imidazole)(orotate)cobalt(II)
_chemical_name_systematic
;
mer-diaquabis(1H-imidazole-\kN^3^)[1,2,3,6-tetrahydro-2,6-dioxopyrimidine-
4-carboxylato(2-)]cobalt(II)
;
_space_group_IT_number 14
_symmetry_cell_setting monoclinic
_symmetry_space_group_name_Hall '-P 2ybc'
_symmetry_space_group_name_H-M 'P 1 21/c 1'
_atom_sites_solution_hydrogens geom
_atom_sites_solution_primary direct
_atom_sites_solution_secondary difmap
_audit_creation_method 'CAD4 EXPRESS'
_cell_angle_alpha 90.00
_cell_angle_beta 99.978(6)
_cell_angle_gamma 90.00
_cell_formula_units_Z 4
_cell_length_a 8.6280(10)
_cell_length_b 13.5160(10)
_cell_length_c 13.6950(10)
_cell_measurement_reflns_used 20122
_cell_measurement_temperature 296(2)
_cell_measurement_theta_max 28.86
_cell_measurement_theta_min 2.39
_cell_volume 1572.9(2)
_computing_cell_refinement 'CAD-4 EXPRESS'
_computing_data_collection 'CAD-4 EXPRESS (Enraf--Nonius, 1993)'
_computing_data_reduction 'CAD-4 EXPRESS'
_computing_molecular_graphics 'ORTEP-3 for Windows (Farrugia, 1997)'
_computing_publication_material 'WinGX (Farrugia, 1999)'
_computing_structure_refinement 'SHELXL97 (Sheldrick, 1997)'
_computing_structure_solution 'SHELXS97 (Sheldrick, 1997)'
_diffrn_ambient_temperature 296(2)
_diffrn_measured_fraction_theta_full 0.995
_diffrn_measured_fraction_theta_max 0.995
_diffrn_measurement_device_type 'Enraf--Nonius CAD-4'
_diffrn_measurement_method 'rotation method'
_diffrn_radiation_monochromator graphite
_diffrn_radiation_source 'fine-focus sealed tube'
_diffrn_radiation_type MoK\a
_diffrn_radiation_wavelength 0.71073
_diffrn_reflns_av_R_equivalents 0.0380
_diffrn_reflns_av_sigmaI/netI 0.0205
_diffrn_reflns_limit_h_max 0
_diffrn_reflns_limit_h_min -10
_diffrn_reflns_limit_k_max 0
_diffrn_reflns_limit_k_min -16
_diffrn_reflns_limit_l_max 16
_diffrn_reflns_limit_l_min -16
_diffrn_reflns_number 3009
_diffrn_reflns_theta_full 25.19
_diffrn_reflns_theta_max 25.19
_diffrn_reflns_theta_min 2.40
_diffrn_standards_decay_% 0
_diffrn_standards_interval_count 0
_diffrn_standards_number 0
_exptl_absorpt_coefficient_mu 1.134
_exptl_absorpt_correction_T_max 0.745
_exptl_absorpt_correction_T_min 0.679
_exptl_absorpt_correction_type integration
_exptl_absorpt_process_details '(CAD-4 EXPRESS; Enraf--Nonius, 1993)'
_exptl_crystal_colour red
_exptl_crystal_density_diffrn 1.627
_exptl_crystal_density_method 'not measured'
_exptl_crystal_description prism
_exptl_crystal_F_000 788
_exptl_crystal_size_max 0.35
_exptl_crystal_size_mid 0.30
_exptl_crystal_size_min 0.16
_refine_diff_density_max 0.892
_refine_diff_density_min -0.802
_refine_ls_extinction_coef 0.0123(14)
_refine_ls_extinction_expression Fc^*^=kFc[1+0.001xFc^2^\l^3^/sin(2\q)]^-1/4^
_refine_ls_extinction_method 'SHELXL97 (Sheldrick, 1997)'
_refine_ls_goodness_of_fit_ref 1.109
_refine_ls_hydrogen_treatment refall
_refine_ls_matrix_type full
_refine_ls_number_parameters 274
_refine_ls_number_reflns 2815
_refine_ls_number_restraints 5
_refine_ls_restrained_S_all 1.122
_refine_ls_R_factor_all 0.0426
_refine_ls_R_factor_gt 0.0377
_refine_ls_shift/su_max 0.001
_refine_ls_shift/su_mean 0.000
_refine_ls_structure_factor_coef Fsqd
_refine_ls_weighting_details 'calc w = 1/[\s^2^(Fo^2^)+(0.0706P)^2^+0.6775P] where P=(Fo^2^+2Fc^2^)/3'
_refine_ls_weighting_scheme calc
_refine_ls_wR_factor_gt 0.1025
_refine_ls_wR_factor_ref 0.1054
_reflns_number_gt 2552
_reflns_number_total 2815
_reflns_threshold_expression I>2\s(I)
_cod_data_source_file sf3031.cif
_cod_data_source_block I
_cod_original_sg_symbol_H-M 'P 21/c'
_cod_database_code 2016003
_cod_database_fobs_code 2016003

loop_
_symmetry_equiv_pos_as_xyz
'x, y, z'
'-x, y+1/2, -z+1/2'
'-x, -y, -z'
'x, -y-1/2, z-1/2'

loop_
_atom_site_type_symbol
_atom_site_label
_atom_site_fract_x
_atom_site_fract_y
_atom_site_fract_z
_atom_site_U_iso_or_equiv
_atom_site_adp_type
_atom_site_calc_flag
_atom_site_refinement_flags
_atom_site_occupancy
C C1 0.1583(3) 0.22225(16) 0.69827(17) 0.0248(5) Uani d D 1
C C2 0.2204(3) 0.30418(17) 0.63903(17) 0.0223(5) Uani d D 1
C C3 0.3451(3) 0.28779(17) 0.59226(19) 0.0272(5) Uani d . 1
C C4 0.4053(3) 0.36854(17) 0.54515(18) 0.0243(5) Uani d . 1
C C5 0.1999(3) 0.47008(17) 0.59567(17) 0.0231(5) Uani d . 1
C C6 -0.2850(3) 0.2689(2) 0.8178(2) 0.0373(6) Uani d D 1
C C7 -0.4826(3) 0.3660(2) 0.8297(2) 0.0380(6) Uani d D 1
C C8 -0.3825(3) 0.4125(2) 0.7794(2) 0.0320(6) Uani d . 1
C C9 0.0988(4) 0.3947(2) 0.9330(2) 0.0397(7) Uani d . 1
C C10 0.2161(4) 0.5355(3) 0.9600(2) 0.0486(8) Uani d . 1
C C11 0.1460(3) 0.5294(2) 0.8641(2) 0.0399(6) Uani d D 1
N N1 0.1455(2) 0.39223(14) 0.64066(15) 0.0229(4) Uani d . 1
N N2 0.3304(2) 0.45659(15) 0.55234(16) 0.0260(4) Uani d . 1
N N3 -0.2583(2) 0.35118(16) 0.77169(15) 0.0290(5) Uani d . 1
N N4 -0.4193(3) 0.27491(19) 0.85333(19) 0.0403(6) Uani d . 1
N N5 0.0720(2) 0.43954(16) 0.84765(15) 0.0307(5) Uani d . 1
N N6 0.1858(3) 0.4494(2) 1.00276(19) 0.0438(6) Uani d . 1
O O1 0.0493(2) 0.24386(12) 0.74397(13) 0.0302(4) Uani d . 1
O O2 0.2221(2) 0.13893(13) 0.69762(14) 0.0338(4) Uani d . 1
O O3 0.5205(2) 0.36571(13) 0.50016(15) 0.0334(4) Uani d . 1
O O4 0.1376(2) 0.55419(12) 0.59194(14) 0.0328(4) Uani d . 1
O O5 -0.1354(2) 0.52249(13) 0.66222(14) 0.0297(4) Uani d D 1
O O6 -0.1645(2) 0.32160(14) 0.56939(14) 0.0323(4) Uani d . 1
Co Co1 -0.05277(3) 0.38251(2) 0.71207(2) 0.02307(16) Uani d D 1
H H2 0.363(4) 0.507(3) 0.527(2) 0.036(8) Uiso d . 1
H H3 0.399(4) 0.228(2) 0.592(2) 0.033(7) Uiso d . 1
H H4 -0.451(4) 0.233(3) 0.888(3) 0.045(9) Uiso d . 1
H H6 -0.219(4) 0.211(2) 0.827(3) 0.062(11) Uiso d D 1
H H6N 0.204(4) 0.432(3) 1.059(3) 0.042(9) Uiso d . 1
H H9 0.054(4) 0.330(3) 0.946(3) 0.055(10) Uiso d . 1
H H10 0.269(5) 0.585(3) 1.000(3) 0.064(11) Uiso d . 1
H H11 0.145(4) 0.574(2) 0.8096(19) 0.048(9) Uiso d D 1
H H5A -0.060(4) 0.544(3) 0.631(3) 0.049(9) Uiso d . 1
H H5B -0.151(4) 0.561(3) 0.707(3) 0.042(9) Uiso d . 1
H H6A -0.148(4) 0.356(3) 0.521(3) 0.039(9) Uiso d . 1
H H6B -0.260(5) 0.321(3) 0.566(3) 0.068(12) Uiso d . 1
H H8 -0.392(3) 0.475(2) 0.747(2) 0.031(7) Uiso d . 1
H H7 -0.581(3) 0.384(2) 0.849(2) 0.045(9) Uiso d D 1

loop_
_atom_site_aniso_label
_atom_site_aniso_U_11
_atom_site_aniso_U_22
_atom_site_aniso_U_33
_atom_site_aniso_U_12
_atom_site_aniso_U_13
_atom_site_aniso_U_23
C1 0.0275(12) 0.0165(11) 0.0301(12) -0.0015(9) 0.0044(9) 0.0002(9)
C2 0.0214(10) 0.0181(10) 0.0277(11) -0.0012(9) 0.0047(8) -0.0005(9)
C3 0.0267(12) 0.0173(11) 0.0388(13) 0.0003(9) 0.0089(10) -0.0003(10)
C4 0.0208(11) 0.0214(11) 0.0316(13) -0.0003(9) 0.0073(10) -0.0024(9)
C5 0.0231(11) 0.0199(11) 0.0273(11) -0.0010(9) 0.0071(9) -0.0001(9)
C6 0.0367(14) 0.0314(14) 0.0469(16) -0.0001(11) 0.0162(12) 0.0082(12)
C7 0.0251(13) 0.0479(16) 0.0424(16) -0.0016(12) 0.0100(11) -0.0035(12)
C8 0.0303(13) 0.0283(13) 0.0371(14) 0.0005(11) 0.0054(10) -0.0013(11)
C9 0.0454(16) 0.0346(15) 0.0384(15) 0.0008(12) 0.0050(12) 0.0034(12)
C10 0.0516(18) 0.0458(17) 0.0449(17) -0.0089(15) -0.0015(14) -0.0075(14)
C11 0.0433(15) 0.0351(15) 0.0396(15) -0.0068(12) 0.0025(12) 0.0020(12)
N1 0.0218(10) 0.0176(9) 0.0310(11) 0.0005(7) 0.0089(8) 0.0015(7)
N2 0.0251(10) 0.0185(10) 0.0368(11) -0.0013(8) 0.0123(8) 0.0045(8)
N3 0.0276(10) 0.0261(10) 0.0353(11) -0.0017(9) 0.0107(9) 0.0020(9)
N4 0.0368(13) 0.0404(14) 0.0461(14) -0.0099(10) 0.0140(10) 0.0098(11)
N5 0.0328(11) 0.0312(11) 0.0281(10) 0.0015(9) 0.0051(8) 0.0000(9)
N6 0.0511(15) 0.0491(15) 0.0286(13) 0.0010(12) -0.0002(10) 0.0023(11)
O1 0.0325(9) 0.0205(8) 0.0412(10) 0.0023(7) 0.0168(7) 0.0060(7)
O2 0.0396(10) 0.0191(8) 0.0464(11) 0.0052(8) 0.0177(8) 0.0057(8)
O3 0.0277(9) 0.0271(9) 0.0502(11) -0.0002(7) 0.0201(8) 0.0001(8)
O4 0.0367(10) 0.0183(8) 0.0478(10) 0.0050(7) 0.0198(8) 0.0056(7)
O5 0.0334(10) 0.0220(9) 0.0349(10) 0.0022(7) 0.0094(8) -0.0020(7)
O6 0.0307(10) 0.0299(10) 0.0357(10) -0.0031(8) 0.0042(8) 0.0023(8)
Co1 0.0231(2) 0.0186(2) 0.0290(2) 0.00055(11) 0.00872(14) 0.00080(11)

loop_
_atom_type_symbol
_atom_type_description
_atom_type_scat_dispersion_real
_atom_type_scat_dispersion_imag
_atom_type_scat_source
C C 0.0033 0.0016 'International Tables Vol C Tables 4.2.6.8 and 6.1.1.4'
H H 0.0000 0.0000 'International Tables Vol C Tables 4.2.6.8 and 6.1.1.4'
N N 0.0061 0.0033 'International Tables Vol C Tables 4.2.6.8 and 6.1.1.4'
O O 0.0106 0.0060 'International Tables Vol C Tables 4.2.6.8 and 6.1.1.4'
Co Co 0.3494 0.9721 'International Tables Vol C Tables 4.2.6.8 and 6.1.1.4'

loop_
_geom_angle_atom_site_label_1
_geom_angle_atom_site_label_2
_geom_angle_atom_site_label_3
_geom_angle
_geom_angle_publ_flag
O1 C1 O2 125.6(2) ?
O1 C1 C2 117.45(19) ?
O2 C1 C2 116.9(2) ?
N1 C2 C3 124.6(2) ?
N1 C2 C1 114.59(19) ?
C3 C2 C1 120.8(2) ?
C2 C3 C4 118.2(2) ?
C2 C3 H3 125.2(18) ?
C4 C3 H3 116.5(18) ?
O3 C4 N2 119.1(2) ?
O3 C4 C3 125.8(2) ?
N2 C4 C3 115.1(2) ?
O4 C5 N1 123.2(2) ?
O4 C5 N2 118.7(2) ?
N1 C5 N2 118.1(2) ?
N3 C6 N4 111.0(2) ?
N3 C6 H6 127(2) ?
N4 C6 H6 122(2) ?
C8 C7 N4 106.0(2) ?
C8 C7 H7 134(2) ?
N4 C7 H7 120(2) ?
C7 C8 N3 109.6(3) ?
C7 C8 H8 129.6(18) ?
N3 C8 H8 120.6(18) ?
N5 C9 N6 112.1(3) ?
N5 C9 H9 124(2) ?
N6 C9 H9 124(2) ?
N6 C10 C11 106.4(3) ?
N6 C10 H10 119(2) ?
C11 C10 H10 135(3) ?
C10 C11 N5 109.3(3) ?
C10 C11 H11 132(2) ?
N5 C11 H11 119(2) ?
C5 N1 C2 118.31(19) ?
C5 N1 Co1 129.38(15) ?
C2 N1 Co1 112.26(14) ?
C4 N2 C5 125.5(2) ?
C4 N2 H2 119(2) ?
C5 N2 H2 115(2) ?
C6 N3 C8 105.6(2) ?
C6 N3 Co1 125.48(18) ?
C8 N3 Co1 128.70(18) ?
C6 N4 C7 107.8(2) ?
C6 N4 H4 125(2) ?
C7 N4 H4 127(2) ?
C9 N5 C11 105.1(2) ?
C9 N5 Co1 126.9(2) ?
C11 N5 Co1 127.99(18) ?
C9 N6 C10 107.2(3) ?
C9 N6 H6N 121(3) ?
C10 N6 H6N 131(3) ?
C1 O1 Co1 115.59(14) ?
Co1 O5 H5A 103(2) ?
Co1 O5 H5B 114(2) ?
H5A O5 H5B 112(3) ?
Co1 O6 H6A 113(2) ?
Co1 O6 H6B 110(3) ?
H6A O6 H6B 105(4) ?
O1 Co1 O5 171.19(7) ?
O1 Co1 N1 78.85(7) y
O5 Co1 N1 92.87(8) y
O1 Co1 N3 95.22(7) y
O5 Co1 N3 92.63(8) y
N1 Co1 N3 170.95(8) y
O1 Co1 N5 90.65(8) y
O5 Co1 N5 92.83(8) y
N1 Co1 N5 93.07(8) y
N3 Co1 N5 93.83(8) y
O1 Co1 O6 87.34(7) y
O5 Co1 O6 88.64(7) y
N1 Co1 O6 82.93(8) y
N3 Co1 O6 90.02(8) y
N5 Co1 O6 175.80(8) y

loop_
_geom_bond_atom_site_label_1
_geom_bond_atom_site_label_2
_geom_bond_distance
_geom_bond_publ_flag
C1 O1 1.251(3) ?
C1 O2 1.254(3) ?
C1 C2 1.524(3) ?
C2 N1 1.356(3) ?
C2 C3 1.362(3) ?
C3 C4 1.412(3) ?
C3 H3 0.93(3) ?
C4 O3 1.257(3) ?
C4 N2 1.366(3) ?
C5 O4 1.255(3) ?
C5 N1 1.344(3) ?
C5 N2 1.373(3) ?
C6 N3 1.319(3) ?
C6 N4 1.335(4) ?
C6 H6 0.968(19) ?
C7 C8 1.350(4) ?
C7 N4 1.362(4) ?
C7 H7 0.961(19) ?
C8 N3 1.373(3) ?
C8 H8 0.95(3) ?
C9 N5 1.301(4) ?
C9 N6 1.332(4) ?
C9 H9 0.99(4) ?
C10 N6 1.349(4) ?
C10 C11 1.350(4) ?
C10 H10 0.93(4) ?
C11 N5 1.373(4) ?
C11 H11 0.957(18) ?
N1 Co1 2.117(2) y
N2 H2 0.83(3) ?
N3 Co1 2.119(2) y
N4 H4 0.82(4) ?
N5 Co1 2.123(2) y
N6 H6N 0.79(4) ?
O1 Co1 2.0846(17) y
O5 Co1 2.0941(17) y
O5 H5A 0.89(4) ?
O5 H5B 0.84(4) ?
O6 Co1 2.1845(18) y
O6 H6A 0.84(4) ?
O6 H6B 0.82(4) ?

loop_
_geom_hbond_atom_site_label_D
_geom_hbond_atom_site_label_H
_geom_hbond_atom_site_label_A
_geom_hbond_site_symmetry_A
_geom_hbond_distance_DH
_geom_hbond_distance_HA
_geom_hbond_distance_DA
_geom_hbond_angle_DHA
N2 H2 O3 3_666 0.83(3) 2.06(3) 2.874(3) 165(3)
N4 H4 O3 4_466 0.82(4) 2.08(4) 2.879(3) 166(3)
N6 H6N O2 4_566 0.79(4) 2.11(4) 2.891(3) 169(3)
O5 H5A O4 . 0.89(4) 1.88(4) 2.729(3) 160(3)
O5 H5B O2 2_556 0.84(4) 1.85(4) 2.687(3) 170(3)
O6 H6A O4 3_566 0.84(4) 1.98(4) 2.816(3) 173(3)
O6 H6B O3 1_455 0.82(4) 2.05(4) 2.783(3) 150(4)

loop_
_geom_torsion_atom_site_label_1
_geom_torsion_atom_site_label_2
_geom_torsion_atom_site_label_3
_geom_torsion_atom_site_label_4
_geom_torsion
O1 C1 C2 N1 -1.8(3)
O2 C1 C2 N1 178.8(2)
O1 C1 C2 C3 176.0(2)
O2 C1 C2 C3 -3.3(3)
N1 C2 C3 C4 2.5(4)
C1 C2 C3 C4 -175.0(2)
C2 C3 C4 O3 179.1(2)
C2 C3 C4 N2 0.3(3)
N4 C7 C8 N3 0.0(3)
N6 C10 C11 N5 0.2(4)
O4 C5 N1 C2 179.0(2)
N2 C5 N1 C2 -1.4(3)
O4 C5 N1 Co1 1.9(4)
N2 C5 N1 Co1 -178.46(16)
C3 C2 N1 C5 -2.0(4)
C1 C2 N1 C5 175.7(2)
C3 C2 N1 Co1 175.55(19)
C1 C2 N1 Co1 -6.7(2)
O3 C4 N2 C5 177.3(2)
C3 C4 N2 C5 -3.9(3)
O4 C5 N2 C4 -175.9(2)
N1 C5 N2 C4 4.5(4)
N4 C6 N3 C8 0.4(3)
N4 C6 N3 Co1 175.10(19)
C7 C8 N3 C6 -0.3(3)
C7 C8 N3 Co1 -174.75(18)
N3 C6 N4 C7 -0.4(3)
C8 C7 N4 C6 0.2(3)
N6 C9 N5 C11 -0.4(3)
N6 C9 N5 Co1 177.64(19)
C10 C11 N5 C9 0.1(3)
C10 C11 N5 Co1 -177.9(2)
N5 C9 N6 C10 0.5(4)
C11 C10 N6 C9 -0.4(4)
O2 C1 O1 Co1 -171.0(2)
C2 C1 O1 Co1 9.7(3)
C1 O1 Co1 N1 -10.23(17)
C1 O1 Co1 N3 162.86(17)
C1 O1 Co1 N5 -103.23(18)
C1 O1 Co1 O6 73.08(18)
C5 N1 Co1 O1 -174.0(2)
C2 N1 Co1 O1 8.78(16)
C5 N1 Co1 O5 9.1(2)
C2 N1 Co1 O5 -168.17(16)
C5 N1 Co1 N5 -83.9(2)
C2 N1 Co1 N5 98.83(17)
C5 N1 Co1 O6 97.3(2)
C2 N1 Co1 O6 -79.90(16)
C6 N3 Co1 O1 4.3(2)
C8 N3 Co1 O1 177.8(2)
C6 N3 Co1 O5 -179.7(2)
C8 N3 Co1 O5 -6.2(2)
C6 N3 Co1 N5 -86.7(2)
C8 N3 Co1 N5 86.8(2)
C6 N3 Co1 O6 91.6(2)
C8 N3 Co1 O6 -94.9(2)
C9 N5 Co1 O1 -39.5(2)
C11 N5 Co1 O1 138.1(2)
C9 N5 Co1 O5 148.6(2)
C11 N5 Co1 O5 -33.8(2)
C9 N5 Co1 N1 -118.4(2)
C11 N5 Co1 N1 59.2(2)
C9 N5 Co1 N3 55.8(2)
C11 N5 Co1 N3 -126.6(2)
